data_4064932
loop_
_publ_author_name
'P\'erez, Janaina Marinas'
'Klein, Melina'
'Kyri, Andreas Wolfgang'
'Schnakenburg, Gregor'
'Streubel, Rainer'

_publ_section_title
;
 First Examples of Spirooxaphosphirane Complexes
;
_journal_issue 21
_journal_name_full Organometallics
_journal_page_first 5636
_journal_paper_doi 10.1021/om200431f
_journal_volume 30
_journal_year 2011
_chemical_formula_moiety 'C17 H27 O6 P Si2 W'
_chemical_formula_sum 'C17 H27 O6 P Si2 W'
_chemical_formula_weight 598.39
_chemical_name_systematic
; 
 ? 
;
_space_group_IT_number 14
_symmetry_cell_setting monoclinic
_symmetry_space_group_name_Hall '-P 2ybc'
_symmetry_space_group_name_H-M 'P 1 21/c 1'
_atom_sites_solution_hydrogens geom
_atom_sites_solution_primary direct
_atom_sites_solution_secondary difmap
_audit_creation_method SHELXL-97
_cell_angle_alpha 90.00
_cell_angle_beta 95.300(2)
_cell_angle_gamma 90.00
_cell_formula_units_Z 4
_cell_length_a 9.2863(4)
_cell_length_b 11.6174(4)
_cell_length_c 21.6493(6)
_cell_measurement_reflns_used 4631
_cell_measurement_temperature 123(2)
_cell_measurement_theta_max 29.13
_cell_measurement_theta_min 1.00
_cell_volume 2325.60(14)
_computing_cell_refinement 'HKL Scalepack (Otwinowski & Minor 1997)'
_computing_data_collection 'HKL Denzo and Scalepack (Otwinowski & Minor 1997)'
_computing_data_reduction 'HKL Denzo and Scalepack (Otwinowski & Minor 1997)'
_computing_molecular_graphics 'DIAMOND (Brandenburg, 1999)'
_computing_publication_material 'SHELXL97 (Sheldrick, 1997)'
_computing_structure_refinement 'SHELXL-97 (Sheldrick, 1997)'
_computing_structure_solution 'SHELXS-97 (Sheldrick, 1990)'
_diffrn_ambient_temperature 123(2)
_diffrn_detector_area_resol_mean 9
_diffrn_measured_fraction_theta_full 0.979
_diffrn_measured_fraction_theta_max 0.979
_diffrn_measurement_device '95mm CCD camera on \k-goniostat'
_diffrn_measurement_device_type 'Nonius KappaCCD'
_diffrn_measurement_method 'CCD rotation images, thick slices'
_diffrn_radiation_monochromator 'horizonally mounted graphite crystal'
_diffrn_radiation_type MoK\a
_diffrn_radiation_wavelength 0.71073
_diffrn_reflns_av_R_equivalents 0.0510
_diffrn_reflns_av_sigmaI/netI 0.0543
_diffrn_reflns_limit_h_max 11
_diffrn_reflns_limit_h_min -11
_diffrn_reflns_limit_k_max 13
_diffrn_reflns_limit_k_min -14
_diffrn_reflns_limit_l_max 27
_diffrn_reflns_limit_l_min -20
_diffrn_reflns_number 13347
_diffrn_reflns_theta_full 27.00
_diffrn_reflns_theta_max 27.00
_diffrn_reflns_theta_min 2.82
_exptl_absorpt_coefficient_mu 5.166
_exptl_absorpt_correction_T_max 0.33116
_exptl_absorpt_correction_T_min 0.21425
_exptl_absorpt_correction_type multi-scan
_exptl_absorpt_process_details
;
R.H. Blessing, Acta Cryst. (1995), A51, 33-38
;
_exptl_crystal_colour Colourless
_exptl_crystal_density_diffrn 1.709
_exptl_crystal_density_method 'not measured'
_exptl_crystal_description block
_exptl_crystal_F_000 1176
_exptl_crystal_size_max 0.6
_exptl_crystal_size_mid 0.22
_exptl_crystal_size_min 0.2
_refine_diff_density_max 1.259
_refine_diff_density_min -1.306
_refine_diff_density_rms 0.141
_refine_ls_extinction_method none
_refine_ls_goodness_of_fit_ref 0.979
_refine_ls_hydrogen_treatment constr
_refine_ls_matrix_type full
_refine_ls_number_parameters 269
_refine_ls_number_reflns 4952
_refine_ls_number_restraints 61
_refine_ls_restrained_S_all 0.987
_refine_ls_R_factor_all 0.0387
_refine_ls_R_factor_gt 0.0282
_refine_ls_shift/su_max 0.002
_refine_ls_shift/su_mean 0.000
_refine_ls_structure_factor_coef Fsqd
_refine_ls_weighting_details 'calc w=1/[\s^2^(Fo^2^)+(0.0239P)^2^+0.0000P] where P=(Fo^2^+2Fc^2^)/3'
_refine_ls_weighting_scheme calc
_refine_ls_wR_factor_gt 0.0599
_refine_ls_wR_factor_ref 0.0624
_reflns_number_gt 4060
_reflns_number_total 4952
_reflns_threshold_expression >2sigma(I)
_cod_data_source_file om200431f_si_001.cif
_cod_data_source_block Greg1331
_cod_depositor_comments
;
The following automatic conversions were performed:

'_symmetry_cell_setting' value 'Monoclinic' changed to 'monoclinic'
according to /home/saulius/struct/CIF-dictionaries/cif_core.dic
dictionary named 'cif_core.dic' version 2.4.1 from
2010-06-29.

'_exptl_absorpt_correction_type' value 'Multi-Scan'
changed to 'multi-scan' according to
/home/saulius/struct/CIF-dictionaries/cif_core.dic dictionary named
'cif_core.dic' version 2.4.1 from 2010-06-29.

Automatic conversion script
Id: cif_fix_values 1715 2011-07-08 13:25:40Z adriana 
;
_cod_original_sg_symbol_H-M 'P 21/c'
_cod_database_code 4064932

loop_
_symmetry_equiv_pos_as_xyz
'x, y, z'
'-x, y+1/2, -z+1/2'
'-x, -y, -z'
'x, -y-1/2, z-1/2'

loop_
_atom_site_label
_atom_site_type_symbol
_atom_site_fract_x
_atom_site_fract_y
_atom_site_fract_z
_atom_site_U_iso_or_equiv
_atom_site_adp_type
_atom_site_occupancy
_atom_site_symmetry_multiplicity
_atom_site_calc_flag
_atom_site_refinement_flags
_atom_site_disorder_assembly
_atom_site_disorder_group
C1 C 0.2270(5) 0.7484(3) 0.02076(16) 0.0260(9) Uani 1 1 d . B .
C2 C 0.3481(5) 0.8084(4) -0.00852(17) 0.0331(11) Uani 1 1 d . . .
H2A H 0.3103 0.8729 -0.0351 0.040 Uiso 1 1 calc R A 1
H2B H 0.4209 0.8387 0.0237 0.040 Uiso 1 1 calc R A 1
C3S C 0.3790(19) 0.7329(14) -0.0643(7) 0.0354(14) Uani 0.336(10) 1 d PU B 2
H3SA H 0.3245 0.7607 -0.1029 0.043 Uiso 0.336(10) 1 calc PR B 2
H3SB H 0.4835 0.7325 -0.0701 0.043 Uiso 0.336(10) 1 calc PR B 2
C4 C 0.2775(9) 0.6478(6) -0.0712(4) 0.0354(13) Uani 0.664(10) 1 d PU B 1
H4A H 0.2217 0.6891 -0.1056 0.043 Uiso 0.664(10) 1 calc PR B 1
H4B H 0.3048 0.5709 -0.0860 0.043 Uiso 0.664(10) 1 calc PR B 1
C3 C 0.4127(9) 0.7174(7) -0.0463(4) 0.0355(13) Uani 0.664(10) 1 d PU B 1
H3A H 0.4820 0.6689 -0.0204 0.043 Uiso 0.664(10) 1 calc PR B 1
H3B H 0.4621 0.7514 -0.0806 0.043 Uiso 0.664(10) 1 calc PR B 1
C4S C 0.3273(18) 0.6124(12) -0.0466(7) 0.0358(14) Uani 0.336(10) 1 d PU B 2
H4S1 H 0.3057 0.5637 -0.0839 0.043 Uiso 0.336(10) 1 calc PR B 2
H4S2 H 0.4005 0.5733 -0.0178 0.043 Uiso 0.336(10) 1 calc PR B 2
C5 C 0.1927(6) 0.6381(3) -0.01575(18) 0.0380(12) Uani 1 1 d . . .
H5A H 0.2231 0.5696 0.0094 0.046 Uiso 1 1 calc R B 1
H5B H 0.0878 0.6324 -0.0286 0.046 Uiso 1 1 calc R B 1
C6 C 0.2730(4) 0.8823(3) 0.14044(15) 0.0188(8) Uani 1 1 d . . .
H6A H 0.2340 0.8745 0.1818 0.023 Uiso 1 1 calc R . .
C7 C 0.5067(5) 0.8870(3) 0.24712(15) 0.0276(10) Uani 1 1 d . . .
H7A H 0.4438 0.8390 0.2703 0.041 Uiso 1 1 calc R . .
H7B H 0.4859 0.9684 0.2542 0.041 Uiso 1 1 calc R . .
H7C H 0.6081 0.8709 0.2612 0.041 Uiso 1 1 calc R . .
C8 C 0.5952(4) 0.9451(3) 0.11932(16) 0.0271(9) Uani 1 1 d . . .
H8A H 0.5640 1.0256 0.1205 0.041 Uiso 1 1 calc R . .
H8B H 0.5909 0.9191 0.0761 0.041 Uiso 1 1 calc R . .
H8C H 0.6946 0.9384 0.1385 0.041 Uiso 1 1 calc R . .
C9 C 0.5173(5) 0.6991(3) 0.14869(16) 0.0279(10) Uani 1 1 d . . .
H9A H 0.5007 0.6822 0.1042 0.042 Uiso 1 1 calc R . .
H9B H 0.4552 0.6497 0.1716 0.042 Uiso 1 1 calc R . .
H9C H 0.6189 0.6844 0.1629 0.042 Uiso 1 1 calc R . .
C10 C 0.3005(5) 1.1341(3) 0.17804(17) 0.0304(10) Uani 1 1 d . . .
H10A H 0.4057 1.1299 0.1771 0.046 Uiso 1 1 calc R . .
H10B H 0.2747 1.1114 0.2192 0.046 Uiso 1 1 calc R . .
H10C H 0.2678 1.2130 0.1691 0.046 Uiso 1 1 calc R . .
C11 C 0.2570(5) 1.0838(3) 0.04112(16) 0.0273(10) Uani 1 1 d . . .
H11A H 0.1952 1.0439 0.0088 0.041 Uiso 1 1 calc R . .
H11B H 0.3587 1.0665 0.0363 0.041 Uiso 1 1 calc R . .
H11C H 0.2411 1.1670 0.0373 0.041 Uiso 1 1 calc R . .
C12 C 0.0138(5) 1.0427(3) 0.12120(18) 0.0311(10) Uani 1 1 d . . .
H12C H -0.0186 1.1223 0.1140 0.047 Uiso 1 1 calc R . .
H12B H -0.0111 1.0173 0.1620 0.047 Uiso 1 1 calc R . .
H12A H -0.0338 0.9928 0.0891 0.047 Uiso 1 1 calc R . .
C13 C -0.0838(5) 0.5099(3) 0.19463(16) 0.0253(9) Uani 1 1 d . B .
C14 C -0.0699(4) 0.7587(3) 0.19630(17) 0.0241(9) Uani 1 1 d . B .
C15 C 0.1856(5) 0.6349(3) 0.23016(17) 0.0239(9) Uani 1 1 d U B .
C16 C 0.1467(5) 0.4936(4) 0.12104(17) 0.0335(10) Uani 1 1 d U B .
C17 C -0.1159(5) 0.6380(3) 0.07910(18) 0.0261(10) Uani 1 1 d . B .
O1 O 0.0987(3) 0.8212(2) 0.03060(10) 0.0282(7) Uani 1 1 d . . .
O2 O -0.1508(3) 0.4403(2) 0.21538(12) 0.0350(7) Uani 1 1 d . . .
O3 O -0.1260(3) 0.8278(3) 0.22189(13) 0.0335(7) Uani 1 1 d . . .
O4 O 0.2664(4) 0.6425(2) 0.27235(13) 0.0377(8) Uani 1 1 d . . .
O5 O 0.2060(4) 0.4156(3) 0.10512(14) 0.0475(8) Uani 1 1 d U . .
O6 O -0.2001(4) 0.6468(2) 0.03878(13) 0.0367(8) Uani 1 1 d . . .
P P 0.17438(12) 0.76938(8) 0.09768(4) 0.0194(2) Uani 1 1 d . B .
Si1 Si 0.47341(13) 0.85423(9) 0.16268(4) 0.0203(2) Uani 1 1 d . . .
Si2 Si 0.21179(13) 1.03488(9) 0.11847(4) 0.0213(2) Uani 1 1 d . . .
W W 0.035572(17) 0.628978(12) 0.154711(6) 0.01911(6) Uani 1 1 d U . .

loop_
_atom_site_aniso_label
_atom_site_aniso_U_11
_atom_site_aniso_U_22
_atom_site_aniso_U_33
_atom_site_aniso_U_23
_atom_site_aniso_U_13
_atom_site_aniso_U_12
C1 0.034(3) 0.024(2) 0.0206(17) -0.0018(16) 0.0058(17) -0.011(2)
C2 0.044(3) 0.034(2) 0.0225(18) -0.0041(18) 0.0103(19) -0.019(2)
C3S 0.0364(19) 0.0348(18) 0.0355(19) -0.0011(14) 0.0054(14) -0.0040(14)
C4 0.038(2) 0.0347(19) 0.0346(19) -0.0019(16) 0.0063(16) -0.0057(16)
C3 0.037(2) 0.0346(18) 0.036(2) -0.0008(16) 0.0060(16) -0.0054(16)
C4S 0.0367(19) 0.0348(18) 0.0362(19) -0.0015(14) 0.0051(14) -0.0037(14)
C5 0.054(4) 0.033(3) 0.028(2) -0.0142(18) 0.011(2) -0.018(2)
C6 0.023(2) 0.0172(19) 0.0161(15) -0.0015(14) 0.0027(15) -0.0002(17)
C7 0.030(3) 0.029(2) 0.0241(19) 0.0025(17) -0.0009(18) 0.002(2)
C8 0.025(3) 0.026(2) 0.030(2) 0.0017(17) 0.0028(17) -0.0032(19)
C9 0.025(3) 0.026(2) 0.033(2) -0.0009(17) 0.0075(18) 0.0010(19)
C10 0.043(3) 0.015(2) 0.034(2) -0.0018(16) 0.006(2) -0.0004(19)
C11 0.035(3) 0.019(2) 0.0277(19) 0.0040(17) 0.0004(18) -0.002(2)
C12 0.032(3) 0.028(2) 0.033(2) 0.0001(18) 0.0046(19) 0.002(2)
C13 0.029(3) 0.022(2) 0.0247(18) 0.0049(17) 0.0018(18) -0.005(2)
C14 0.020(2) 0.022(2) 0.0304(19) 0.0072(17) 0.0020(17) -0.0010(19)
C15 0.022(2) 0.025(2) 0.0249(17) 0.0049(16) 0.0054(14) -0.0028(18)
C16 0.050(3) 0.024(2) 0.0280(18) 0.0033(16) 0.0112(18) 0.009(2)
C17 0.033(3) 0.020(2) 0.0256(19) 0.0028(16) 0.0043(19) -0.0083(19)
O1 0.0351(19) 0.0283(15) 0.0206(12) 0.0063(11) -0.0015(12) -0.0072(14)
O2 0.039(2) 0.0317(17) 0.0349(15) 0.0087(13) 0.0101(14) -0.0113(16)
O3 0.029(2) 0.0304(16) 0.0426(16) -0.0036(14) 0.0093(14) 0.0020(15)
O4 0.035(2) 0.0463(19) 0.0296(15) 0.0089(14) -0.0072(14) -0.0037(15)
O5 0.0579(16) 0.0410(14) 0.0445(13) 0.0010(12) 0.0096(12) 0.0106(13)
O6 0.042(2) 0.0311(17) 0.0344(15) 0.0050(13) -0.0116(15) -0.0098(15)
P 0.0219(6) 0.0181(5) 0.0184(4) -0.0002(4) 0.0028(4) -0.0060(5)
Si1 0.0206(6) 0.0204(6) 0.0201(5) 0.0011(4) 0.0027(4) -0.0008(5)
Si2 0.0250(7) 0.0172(5) 0.0219(5) 0.0010(4) 0.0028(4) 0.0003(5)
W 0.02226(11) 0.01712(10) 0.01824(8) 0.00292(6) 0.00342(6) -0.00321(7)

loop_
_atom_type_symbol
_atom_type_description
_atom_type_scat_dispersion_real
_atom_type_scat_dispersion_imag
_atom_type_scat_source
C C 0.0033 0.0016 'International Tables Vol C Tables 4.2.6.8 and 6.1.1.4'
H H 0.0000 0.0000 'International Tables Vol C Tables 4.2.6.8 and 6.1.1.4'
O O 0.0106 0.0060 'International Tables Vol C Tables 4.2.6.8 and 6.1.1.4'
P P 0.1023 0.0942 'International Tables Vol C Tables 4.2.6.8 and 6.1.1.4'
Si Si 0.0817 0.0704 'International Tables Vol C Tables 4.2.6.8 and 6.1.1.4'
W W -0.8490 6.8722 'International Tables Vol C Tables 4.2.6.8 and 6.1.1.4'

loop_
_geom_angle_atom_site_label_1
_geom_angle_atom_site_label_2
_geom_angle_atom_site_label_3
_geom_angle
O1 C1 C2 115.7(3)
O1 C1 C5 114.8(3)
C2 C1 C5 107.3(3)
O1 C1 P 60.08(17)
C2 C1 P 127.1(3)
C5 C1 P 122.3(3)
C3 C2 C1 104.8(4)
C3 C2 C3S 19.2(6)
C1 C2 C3S 105.4(7)
C3 C2 H2A 110.8
C1 C2 H2A 110.8
C3S C2 H2A 93.2
C3 C2 H2B 110.8
C1 C2 H2B 110.8
C3S C2 H2B 126.2
H2A C2 H2B 108.9
C4S C3S C2 103.7(11)
C4S C3S H3SA 111.0
C2 C3S H3SA 111.0
C4S C3S H3SB 111.0
C2 C3S H3SB 111.0
H3SA C3S H3SB 109.0
C5 C4 C3 103.3(6)
C5 C4 H4A 111.1
C3 C4 H4A 111.1
C5 C4 H4B 111.1
C3 C4 H4B 111.1
H4A C4 H4B 109.1
C2 C3 C4 101.9(6)
C2 C3 H3A 111.4
C4 C3 H3A 111.4
C2 C3 H3B 111.4
C4 C3 H3B 111.4
H3A C3 H3B 109.2
C5 C4S C3S 102.8(11)
C5 C4S H4S1 111.2
C3S C4S H4S1 111.2
C5 C4S H4S2 111.2
C3S C4S H4S2 111.2
H4S1 C4S H4S2 109.1
C4 C5 C4S 30.5(6)
C4 C5 C1 104.6(4)
C4S C5 C1 104.8(6)
C4 C5 H5A 110.8
C4S C5 H5A 83.0
C1 C5 H5A 110.8
C4 C5 H5B 110.8
C4S C5 H5B 134.4
C1 C5 H5B 110.8
H5A C5 H5B 108.9
P C6 Si1 116.21(18)
P C6 Si2 114.96(19)
Si1 C6 Si2 118.89(19)
P C6 H6A 100.6
Si1 C6 H6A 100.6
Si2 C6 H6A 100.6
Si1 C7 H7A 109.5
Si1 C7 H7B 109.5
H7A C7 H7B 109.5
Si1 C7 H7C 109.5
H7A C7 H7C 109.5
H7B C7 H7C 109.5
Si1 C8 H8A 109.5
Si1 C8 H8B 109.5
H8A C8 H8B 109.5
Si1 C8 H8C 109.5
H8A C8 H8C 109.5
H8B C8 H8C 109.5
Si1 C9 H9A 109.5
Si1 C9 H9B 109.5
H9A C9 H9B 109.5
Si1 C9 H9C 109.5
H9A C9 H9C 109.5
H9B C9 H9C 109.5
Si2 C10 H10A 109.5
Si2 C10 H10B 109.5
H10A C10 H10B 109.5
Si2 C10 H10C 109.5
H10A C10 H10C 109.5
H10B C10 H10C 109.5
Si2 C11 H11A 109.5
Si2 C11 H11B 109.5
H11A C11 H11B 109.5
Si2 C11 H11C 109.5
H11A C11 H11C 109.5
H11B C11 H11C 109.5
Si2 C12 H12C 109.5
Si2 C12 H12B 109.5
H12C C12 H12B 109.5
Si2 C12 H12A 109.5
H12C C12 H12A 109.5
H12B C12 H12A 109.5
O2 C13 W 177.6(3)
O3 C14 W 176.7(3)
O4 C15 W 177.2(3)
O5 C16 W 176.3(4)
O6 C17 W 177.4(4)
C1 O1 P 69.00(18)
O1 P C1 50.92(16)
O1 P C6 109.72(15)
C1 P C6 113.96(18)
O1 P W 118.37(11)
C1 P W 124.85(13)
C6 P W 119.03(12)
C8 Si1 C7 108.95(17)
C8 Si1 C9 108.15(18)
C7 Si1 C9 109.59(16)
C8 Si1 C6 113.54(17)
C7 Si1 C6 106.39(17)
C9 Si1 C6 110.16(17)
C12 Si2 C11 108.85(19)
C12 Si2 C10 109.0(2)
C11 Si2 C10 108.24(18)
C12 Si2 C6 108.19(18)
C11 Si2 C6 115.04(17)
C10 Si2 C6 107.42(16)
C13 W C15 92.37(15)
C13 W C14 90.69(17)
C15 W C14 86.70(15)
C13 W C16 86.62(18)
C15 W C16 88.94(16)
C14 W C16 174.78(14)
C13 W C17 90.78(15)
C15 W C17 175.15(14)
C14 W C17 89.58(15)
C16 W C17 94.92(16)
C13 W P 175.52(10)
C15 W P 91.64(11)
C14 W P 91.53(11)
C16 W P 91.46(12)
C17 W P 85.35(11)

loop_
_geom_bond_atom_site_label_1
_geom_bond_atom_site_label_2
_geom_bond_distance
C1 O1 1.492(5)
C1 C2 1.511(5)
C1 C5 1.523(5)
C1 P 1.795(4)
C2 C3 1.496(9)
C2 C3S 1.540(16)
C2 H2A 0.9900
C2 H2B 0.9900
C3S C4S 1.54(2)
C3S H3SA 0.9900
C3S H3SB 0.9900
C4 C5 1.500(8)
C4 C3 1.547(11)
C4 H4A 0.9900
C4 H4B 0.9900
C3 H3A 0.9900
C3 H3B 0.9900
C4S C5 1.501(15)
C4S H4S1 0.9900
C4S H4S2 0.9900
C5 H5A 0.9900
C5 H5B 0.9900
C6 P 1.806(3)
C6 Si1 1.907(4)
C6 Si2 1.908(3)
C6 H6A 1.0000
C7 Si1 1.865(3)
C7 H7A 0.9800
C7 H7B 0.9800
C7 H7C 0.9800
C8 Si1 1.863(4)
C8 H8A 0.9800
C8 H8B 0.9800
C8 H8C 0.9800
C9 Si1 1.878(4)
C9 H9A 0.9800
C9 H9B 0.9800
C9 H9C 0.9800
C10 Si2 1.864(4)
C10 H10A 0.9800
C10 H10B 0.9800
C10 H10C 0.9800
C11 Si2 1.853(4)
C11 H11A 0.9800
C11 H11B 0.9800
C11 H11C 0.9800
C12 Si2 1.847(4)
C12 H12C 0.9800
C12 H12B 0.9800
C12 H12A 0.9800
C13 O2 1.138(4)
C13 W 2.016(4)
C14 O3 1.130(4)
C14 W 2.050(4)
C15 O4 1.131(5)
C15 W 2.048(4)
C16 O5 1.131(5)
C16 W 2.051(4)
C17 O6 1.122(5)
C17 W 2.060(4)
O1 P 1.666(3)
P W 2.4781(10)

loop_
_geom_torsion_atom_site_label_1
_geom_torsion_atom_site_label_2
_geom_torsion_atom_site_label_3
_geom_torsion_atom_site_label_4
_geom_torsion
O1 C1 C2 C3 -147.4(4)
C5 C1 C2 C3 -17.7(5)
P C1 C2 C3 141.9(4)
O1 C1 C2 C3S -127.4(7)
C5 C1 C2 C3S 2.2(8)
P C1 C2 C3S 161.9(7)
C3 C2 C3S C4S 66(2)
C1 C2 C3S C4S -25.1(14)
C1 C2 C3 C4 36.7(7)
C3S C2 C3 C4 -58(2)
C5 C4 C3 C2 -42.8(8)
C2 C3S C4S C5 38.8(15)
C3 C4 C5 C4S -62.8(12)
C3 C4 C5 C1 31.6(8)
C3S C4S C5 C4 56.2(13)
C3S C4S C5 C1 -37.6(13)
O1 C1 C5 C4 120.9(5)
C2 C1 C5 C4 -9.2(6)
P C1 C5 C4 -170.1(5)
O1 C1 C5 C4S 152.4(8)
C2 C1 C5 C4S 22.3(8)
P C1 C5 C4S -138.6(8)
C2 C1 O1 P -119.7(3)
C5 C1 O1 P 114.4(3)
C1 O1 P C6 105.3(2)
C1 O1 P W -113.46(18)
C2 C1 P O1 101.0(4)
C5 C1 P O1 -102.1(4)
O1 C1 P C6 -96.6(2)
C2 C1 P C6 4.5(5)
C5 C1 P C6 161.4(3)
O1 C1 P W 100.39(18)
C2 C1 P W -158.6(3)
C5 C1 P W -1.7(4)
Si1 C6 P O1 -122.68(19)
Si2 C6 P O1 22.7(3)
Si1 C6 P C1 -67.7(2)
Si2 C6 P C1 77.7(3)
Si1 C6 P W 96.42(19)
Si2 C6 P W -118.18(16)
P C6 Si1 C8 109.9(2)
Si2 C6 Si1 C8 -34.1(2)
P C6 Si1 C7 -130.31(19)
Si2 C6 Si1 C7 85.7(2)
P C6 Si1 C9 -11.6(2)
Si2 C6 Si1 C9 -155.60(18)
P C6 Si2 C12 51.3(2)
Si1 C6 Si2 C12 -164.26(19)
P C6 Si2 C11 -70.6(3)
Si1 C6 Si2 C11 73.8(2)
P C6 Si2 C10 168.8(2)
Si1 C6 Si2 C10 -46.8(3)
O2 C13 W C15 -125(9)
O2 C13 W C14 148(9)
O2 C13 W C16 -36(9)
O2 C13 W C17 59(9)
O2 C13 W P 29(10)
O4 C15 W C13 -109(7)
O4 C15 W C14 -18(7)
O4 C15 W C16 165(7)
O4 C15 W C17 22(8)
O4 C15 W P 73(7)
O3 C14 W C13 57(6)
O3 C14 W C15 -36(6)
O3 C14 W C16 -2(8)
O3 C14 W C17 148(6)
O3 C14 W P -127(6)
O5 C16 W C13 -26(7)
O5 C16 W C15 66(7)
O5 C16 W C14 33(8)
O5 C16 W C17 -117(7)
O5 C16 W P 158(7)
O6 C17 W C13 104(8)
O6 C17 W C15 -27(9)
O6 C17 W C14 13(8)
O6 C17 W C16 -170(8)
O6 C17 W P -79(8)
O1 P W C13 34.6(16)
C1 P W C13 -25.6(16)
C6 P W C13 172.2(16)
O1 P W C15 -171.81(16)
C1 P W C15 128.0(2)
C6 P W C15 -34.25(18)
O1 P W C14 -85.08(16)
C1 P W C14 -145.3(2)
C6 P W C14 52.49(17)
O1 P W C16 99.20(17)
C1 P W C16 39.0(2)
C6 P W C16 -123.23(19)
O1 P W C17 4.38(16)
C1 P W C17 -55.8(2)
C6 P W C17 141.95(18)
